data_7005943
loop_
_publ_author_name
'Bratsos, Ioannis'
'Birarda, Giovanni'
'Jedner, Stephanie'
'Zangrando, Ennio'
'Alessio, Enzo'

_publ_section_title
;
 Half-sandwich RuII-[9]aneS3 complexes with dicarboxylate ligands:
 synthesis, characterization and chemical behavior.
;
_journal_issue 36
_journal_name_full 'Dalton transactions (Cambridge, England : 2003)'
_journal_page_first 4048
_journal_page_last 4058
_journal_paper_doi 10.1039/b707011j
_journal_year 2007
_chemical_formula_moiety 'C12 H22 O5 Ru S4, K 1+, S O3 C F3 1-'
_chemical_formula_sum 'C13 H22 F3 K O8 Ru S5'
_chemical_formula_weight 663.78
_chemical_name_systematic
;
dimethylsulfoxide,S-methylmalonate,O,O'-(1,4,7-tritiacyclononane,S,S',S'')-
-ruthenium(II) potassium triflate
;
_space_group_IT_number 2
_symmetry_cell_setting triclinic
_symmetry_space_group_name_Hall '-P 1'
_symmetry_space_group_name_H-M 'P -1'
_atom_sites_solution_hydrogens geom
_atom_sites_solution_primary direct
_atom_sites_solution_secondary difmap
_audit_creation_method SHELXL-97
_cell_angle_alpha 108.11(2)
_cell_angle_beta 103.24(3)
_cell_angle_gamma 101.69(3)
_cell_formula_units_Z 2
_cell_length_a 10.247(3)
_cell_length_b 10.176(3)
_cell_length_c 12.723(4)
_cell_measurement_temperature 293(2)
_cell_volume 1172.4(7)
_computing_cell_refinement 'Denzo (Otwinowski & Minor 1997)'
_computing_data_collection 'Nonius Xpress'
_computing_data_reduction 'Denzo and Scalepack (Otwinowski & Minor 1997)'
_computing_molecular_graphics 'Ortep3/windows (Farrugia,1997)'
_computing_publication_material 'Wingx 1.70.00 (Farrugia, 1999)'
_computing_structure_refinement 'SHELX97 (Sheldrick, 1998)'
_computing_structure_solution 'SHELX97 (Sheldrick, 1998)'
_diffrn_ambient_temperature 293(2)
_diffrn_measured_fraction_theta_full 0.899
_diffrn_measured_fraction_theta_max 0.899
_diffrn_measurement_device_type 'image plate dip1030'
_diffrn_measurement_method 'laser scanner'
_diffrn_radiation_monochromator graphite
_diffrn_radiation_source 'fine-focus sealed tube'
_diffrn_radiation_type MoK\a
_diffrn_radiation_wavelength 0.71073
_diffrn_reflns_av_R_equivalents 0.0312
_diffrn_reflns_av_sigmaI/netI 0.0456
_diffrn_reflns_limit_h_max 13
_diffrn_reflns_limit_h_min -13
_diffrn_reflns_limit_k_max 12
_diffrn_reflns_limit_k_min -13
_diffrn_reflns_limit_l_max 16
_diffrn_reflns_limit_l_min -16
_diffrn_reflns_number 13538
_diffrn_reflns_theta_full 27.88
_diffrn_reflns_theta_max 27.88
_diffrn_reflns_theta_min 1.77
_exptl_absorpt_coefficient_mu 1.352
_exptl_absorpt_correction_T_max 0.7913
_exptl_absorpt_correction_T_min 0.1961
_exptl_absorpt_correction_type refdelf
_exptl_absorpt_process_details
;
Parkin S,Moezzi B & Hope H, (1995) J. Appl. Cryst. 28, 53-56
Cubic fit to sin(theta)/lambda - 24 parameters
;
_exptl_crystal_colour yellow
_exptl_crystal_density_diffrn 1.880
_exptl_crystal_density_method 'not measured'
_exptl_crystal_F_000 668
_refine_diff_density_max 0.935
_refine_diff_density_min -0.602
_refine_diff_density_rms 0.116
_refine_ls_extinction_method none
_refine_ls_goodness_of_fit_ref 0.982
_refine_ls_hydrogen_treatment constr
_refine_ls_matrix_type full
_refine_ls_number_parameters 280
_refine_ls_number_reflns 5030
_refine_ls_number_restraints 0
_refine_ls_restrained_S_all 0.982
_refine_ls_R_factor_all 0.0619
_refine_ls_R_factor_gt 0.0502
_refine_ls_shift/su_max 0.000
_refine_ls_shift/su_mean 0.000
_refine_ls_structure_factor_coef Fsqd
_refine_ls_weighting_details 'calc w=1/[\s^2^(Fo^2^)+(0.1011P)^2^] where P=(Fo^2^+2Fc^2^)/3'
_refine_ls_weighting_scheme calc
_refine_ls_wR_factor_gt 0.1427
_refine_ls_wR_factor_ref 0.1484
_reflns_number_gt 3802
_reflns_number_total 5030
_reflns_threshold_expression >2sigma(I)
_cod_data_source_file b707011j.txt
_cod_data_source_block 3
_cod_original_cell_volume 1172.5(6)
_cod_database_code 7005943

loop_
_symmetry_equiv_pos_as_xyz
'x, y, z'
'-x, -y, -z'

loop_
_atom_site_label
_atom_site_type_symbol
_atom_site_fract_x
_atom_site_fract_y
_atom_site_fract_z
_atom_site_U_iso_or_equiv
_atom_site_adp_type
_atom_site_occupancy
_atom_site_symmetry_multiplicity
_atom_site_calc_flag
_atom_site_refinement_flags
_atom_site_disorder_assembly
_atom_site_disorder_group
Ru Ru 0.00061(3) 0.64607(4) 0.27709(3) 0.04778(14) Uani 1 1 d . . .
S1 S -0.14202(11) 0.54728(12) 0.08795(9) 0.0532(3) Uani 1 1 d . . .
S2 S -0.19465(11) 0.61665(13) 0.33495(10) 0.0578(3) Uani 1 1 d . . .
S3 S -0.00307(12) 0.40944(12) 0.26456(10) 0.0545(3) Uani 1 1 d . . .
S4 S -0.00579(12) 0.87358(12) 0.28995(10) 0.0557(3) Uani 1 1 d . . .
O1 O 0.1363(3) 0.7362(3) 0.4503(2) 0.0565(7) Uani 1 1 d . . .
O2 O 0.1798(3) 0.6814(3) 0.2220(3) 0.0554(7) Uani 1 1 d . . .
O3 O 0.4044(3) 0.7282(4) 0.2414(3) 0.0692(9) Uani 1 1 d . . .
O4 O -0.1378(4) 0.9079(4) 0.2981(3) 0.0724(9) Uani 1 1 d . . .
O5 O 0.3467(4) 0.8473(5) 0.5738(3) 0.0811(11) Uani 1 1 d . . .
C1 C -0.3106(5) 0.5680(6) 0.0996(4) 0.0633(11) Uani 1 1 d . . .
H1A H -0.3101 0.6665 0.1092 0.076 Uiso 1 1 calc R . .
H1B H -0.3831 0.5039 0.0273 0.076 Uiso 1 1 calc R . .
C2 C -0.3478(5) 0.5361(6) 0.1988(4) 0.0654(12) Uani 1 1 d . . .
H2A H -0.3800 0.4322 0.1774 0.079 Uiso 1 1 calc R . .
H2B H -0.4239 0.5747 0.2130 0.079 Uiso 1 1 calc R . .
C3 C -0.1976(5) 0.4629(6) 0.3803(4) 0.0651(12) Uani 1 1 d . . .
H3A H -0.1322 0.4968 0.4583 0.078 Uiso 1 1 calc R . .
H3B H -0.2907 0.4255 0.3840 0.078 Uiso 1 1 calc R . .
C4 C -0.1609(5) 0.3406(5) 0.3018(4) 0.0635(11) Uani 1 1 d . . .
H4A H -0.2394 0.2876 0.2309 0.076 Uiso 1 1 calc R . .
H4B H -0.1439 0.2744 0.3405 0.076 Uiso 1 1 calc R . .
C5 C -0.0612(5) 0.3124(5) 0.1067(4) 0.0592(10) Uani 1 1 d . . .
H5A H 0.0168 0.3347 0.0777 0.071 Uiso 1 1 calc R . .
H5B H -0.0882 0.2091 0.0898 0.071 Uiso 1 1 calc R . .
C6 C -0.1829(5) 0.3498(5) 0.0435(4) 0.0591(10) Uani 1 1 d . . .
H6A H -0.2664 0.3123 0.0614 0.071 Uiso 1 1 calc R . .
H6B H -0.2013 0.3055 -0.0399 0.071 Uiso 1 1 calc R . .
C7 C 0.1334(7) 1.0126(6) 0.4077(5) 0.0828(16) Uani 1 1 d . . .
H7A H 0.1276 1.0045 0.4798 0.124 Uiso 1 1 calc R . .
H7B H 0.1259 1.1054 0.4084 0.124 Uiso 1 1 calc R . .
H7C H 0.2217 1.0029 0.3983 0.124 Uiso 1 1 calc R . .
C8 C 0.0298(6) 0.9116(6) 0.1702(5) 0.0767(14) Uani 1 1 d . . .
H8A H -0.0392 0.8431 0.0989 0.115 Uiso 1 1 calc R . .
H8B H 0.1214 0.9045 0.1688 0.115 Uiso 1 1 calc R . .
H8C H 0.0262 1.0077 0.1782 0.115 Uiso 1 1 calc R . .
C9 C 0.2712(5) 0.7635(5) 0.4786(4) 0.0590(10) Uani 1 1 d . . .
C10 C 0.3340(5) 0.6722(6) 0.3941(4) 0.0595(11) Uani 1 1 d . . .
H10 H 0.2832 0.5707 0.3739 0.071 Uiso 1 1 calc R . .
C11 C 0.3075(4) 0.6990(5) 0.2788(4) 0.0535(9) Uani 1 1 d . . .
C12 C 0.4854(6) 0.6902(9) 0.4495(5) 0.096(2) Uani 1 1 d . . .
H12A H 0.5199 0.6319 0.3936 0.143 Uiso 1 1 calc R . .
H12B H 0.4948 0.6603 0.5146 0.143 Uiso 1 1 calc R . .
H12C H 0.5385 0.7900 0.4757 0.143 Uiso 1 1 calc R . .
S20 S 0.37968(15) 0.11267(15) 0.07233(12) 0.0686(3) Uani 1 1 d . . .
O6 O 0.3484(8) -0.0082(6) 0.1023(7) 0.142(2) Uani 1 1 d . . .
O7 O 0.3214(15) 0.1047(14) -0.0307(6) 0.288(8) Uani 1 1 d . . .
O8 O 0.5216(7) 0.1690(7) 0.1139(9) 0.201(4) Uani 1 1 d . . .
C20 C 0.3162(7) 0.2406(8) 0.1657(6) 0.0846(17) Uani 1 1 d . . .
F1 F 0.1854(6) 0.1913(6) 0.1445(8) 0.190(3) Uani 1 1 d . . .
F2 F 0.3233(6) 0.3591(4) 0.1417(5) 0.1413(19) Uani 1 1 d . . .
F3 F 0.3805(12) 0.2823(11) 0.2661(4) 0.286(6) Uani 1 1 d . . .
K1 K 0.59438(11) 0.93991(12) 0.22843(10) 0.0634(3) Uani 1 1 d . . .

loop_
_atom_site_aniso_label
_atom_site_aniso_U_11
_atom_site_aniso_U_22
_atom_site_aniso_U_33
_atom_site_aniso_U_23
_atom_site_aniso_U_13
_atom_site_aniso_U_12
Ru 0.04139(19) 0.0523(2) 0.0451(2) 0.01472(15) 0.01234(14) 0.01151(14)
S1 0.0481(5) 0.0581(6) 0.0472(5) 0.0172(5) 0.0099(4) 0.0126(4)
S2 0.0473(6) 0.0653(7) 0.0594(6) 0.0196(5) 0.0207(5) 0.0151(5)
S3 0.0506(6) 0.0572(6) 0.0544(6) 0.0218(5) 0.0136(5) 0.0155(5)
S4 0.0512(6) 0.0547(6) 0.0571(6) 0.0171(5) 0.0156(5) 0.0150(5)
O1 0.0466(16) 0.0681(19) 0.0482(15) 0.0158(14) 0.0126(13) 0.0152(14)
O2 0.0447(15) 0.0685(19) 0.0499(15) 0.0212(14) 0.0134(12) 0.0135(13)
O3 0.0508(18) 0.085(2) 0.076(2) 0.0342(19) 0.0259(16) 0.0159(16)
O4 0.066(2) 0.077(2) 0.084(2) 0.0320(19) 0.0293(18) 0.0331(18)
O5 0.063(2) 0.092(3) 0.0535(18) 0.0024(18) 0.0006(16) 0.0096(19)
C1 0.044(2) 0.073(3) 0.065(3) 0.025(2) 0.004(2) 0.017(2)
C2 0.042(2) 0.075(3) 0.071(3) 0.019(2) 0.012(2) 0.018(2)
C3 0.063(3) 0.082(3) 0.059(3) 0.034(3) 0.025(2) 0.019(2)
C4 0.062(3) 0.065(3) 0.066(3) 0.031(2) 0.022(2) 0.012(2)
C5 0.070(3) 0.052(2) 0.052(2) 0.0152(19) 0.021(2) 0.017(2)
C6 0.056(2) 0.056(2) 0.051(2) 0.0093(19) 0.0114(19) 0.011(2)
C7 0.082(4) 0.057(3) 0.081(4) 0.009(3) 0.004(3) 0.011(3)
C8 0.082(4) 0.071(3) 0.082(4) 0.032(3) 0.030(3) 0.022(3)
C9 0.057(3) 0.068(3) 0.046(2) 0.017(2) 0.0142(19) 0.014(2)
C10 0.048(2) 0.074(3) 0.051(2) 0.019(2) 0.0126(19) 0.018(2)
C11 0.046(2) 0.055(2) 0.055(2) 0.0167(19) 0.0170(18) 0.0122(18)
C12 0.065(3) 0.155(6) 0.069(3) 0.036(4) 0.016(3) 0.053(4)
S20 0.0671(8) 0.0680(8) 0.0679(7) 0.0223(6) 0.0182(6) 0.0228(6)
O6 0.180(6) 0.106(4) 0.203(6) 0.080(4) 0.114(5) 0.078(4)
O7 0.481(18) 0.444(16) 0.125(5) 0.148(8) 0.146(8) 0.404(16)
O8 0.098(4) 0.107(4) 0.337(11) -0.008(6) 0.104(6) 0.007(3)
C20 0.081(4) 0.109(5) 0.090(4) 0.047(4) 0.044(3) 0.047(4)
F1 0.161(5) 0.126(4) 0.386(10) 0.128(5) 0.197(7) 0.081(4)
F2 0.161(4) 0.074(3) 0.216(6) 0.062(3) 0.088(4) 0.045(3)
F3 0.430(13) 0.395(12) 0.068(3) 0.025(5) 0.039(5) 0.339(12)
K1 0.0585(6) 0.0628(6) 0.0630(6) 0.0178(5) 0.0188(5) 0.0149(5)

loop_
_atom_type_symbol
_atom_type_description
_atom_type_scat_dispersion_real
_atom_type_scat_dispersion_imag
_atom_type_scat_source
C C 0.0033 0.0016 'International Tables Vol C Tables 4.2.6.8 and 6.1.1.4'
H H 0.0000 0.0000 'International Tables Vol C Tables 4.2.6.8 and 6.1.1.4'
O O 0.0106 0.0060 'International Tables Vol C Tables 4.2.6.8 and 6.1.1.4'
S S 0.1246 0.1234 'International Tables Vol C Tables 4.2.6.8 and 6.1.1.4'
Ru Ru -1.2594 0.8363 'International Tables Vol C Tables 4.2.6.8 and 6.1.1.4'
F F 0.0171 0.0103 'International Tables Vol C Tables 4.2.6.8 and 6.1.1.4'
K K 0.2009 0.2494 'International Tables Vol C Tables 4.2.6.8 and 6.1.1.4'

loop_
_geom_angle_atom_site_label_1
_geom_angle_atom_site_label_2
_geom_angle_atom_site_label_3
_geom_angle
_geom_angle_site_symmetry_1
_geom_angle_site_symmetry_3
_geom_angle_publ_flag
O1 Ru O2 88.14(12) . . ?
O1 Ru S2 92.47(9) . . ?
O2 Ru S2 177.46(9) . . ?
O1 Ru S4 88.78(10) . . ?
O2 Ru S4 88.25(9) . . ?
S2 Ru S4 89.29(5) . . ?
O1 Ru S1 178.64(8) . . ?
O2 Ru S1 90.58(9) . . ?
S2 Ru S1 88.82(5) . . ?
S4 Ru S1 91.67(5) . . ?
O1 Ru S3 91.89(10) . . ?
O2 Ru S3 94.26(9) . . ?
S2 Ru S3 88.19(5) . . ?
S4 Ru S3 177.42(4) . . ?
S1 Ru S3 87.72(5) . . ?
C1 S1 C6 99.5(2) . . ?
C1 S1 Ru 103.47(17) . . ?
C6 S1 Ru 106.79(16) . . ?
C3 S2 C2 101.4(2) . . ?
C3 S2 Ru 103.89(17) . . ?
C2 S2 Ru 106.06(17) . . ?
C5 S3 C4 101.5(2) . . ?
C5 S3 Ru 101.14(15) . . ?
C4 S3 Ru 105.18(17) . . ?
O4 S4 C7 107.0(3) . . ?
O4 S4 C8 106.8(3) . . ?
C7 S4 C8 100.3(3) . . ?
O4 S4 Ru 116.54(16) . . ?
C7 S4 Ru 113.1(2) . . ?
C8 S4 Ru 111.6(2) . . ?
C9 O1 Ru 124.1(3) . . ?
C11 O2 Ru 127.6(3) . . ?
C11 O3 K1 145.6(3) . . ?
S4 O4 K1 159.7(2) . 1_455 ?
C9 O5 K1 154.1(4) . 2_676 ?
C2 C1 S1 114.3(3) . . ?
C1 C2 S2 111.7(3) . . ?
C4 C3 S2 114.7(3) . . ?
C3 C4 S3 111.2(3) . . ?
C6 C5 S3 113.2(3) . . ?
C5 C6 S1 109.8(3) . . ?
O5 C9 O1 121.4(4) . . ?
O5 C9 C10 119.5(4) . . ?
O1 C9 C10 118.6(4) . . ?
C12 C10 C9 112.5(4) . . ?
C12 C10 C11 112.6(4) . . ?
C9 C10 C11 111.6(4) . . ?
O3 C11 O2 122.0(4) . . ?
O3 C11 C10 120.3(4) . . ?
O2 C11 C10 117.7(4) . . ?
O7 S20 O8 115.9(8) . . ?
O7 S20 O6 120.2(7) . . ?
O8 S20 O6 106.0(5) . . ?
O7 S20 C20 105.0(4) . . ?
O8 S20 C20 104.7(4) . . ?
O6 S20 C20 103.2(3) . . ?
O7 S20 K1 141.3(3) . 1_545 ?
O8 S20 K1 59.9(4) . 1_545 ?
O6 S20 K1 46.1(3) . 1_545 ?
C20 S20 K1 113.2(2) . 1_545 ?
O7 S20 K1 32.3(5) . 2_665 ?
O8 S20 K1 87.8(5) . 2_665 ?
O6 S20 K1 119.0(3) . 2_665 ?
C20 S20 K1 130.8(2) . 2_665 ?
K1 S20 K1 114.13(5) 1_545 2_665 ?
S20 O6 K1 113.6(4) . 1_545 ?
S20 O7 K1 133.4(7) . 2_665 ?
S20 O8 K1 98.8(4) . 1_545 ?
F3 C20 F1 113.2(8) . . ?
F3 C20 F2 105.2(8) . . ?
F1 C20 F2 101.1(6) . . ?
F3 C20 S20 113.6(5) . . ?
F1 C20 S20 110.6(6) . . ?
F2 C20 S20 112.4(5) . . ?
O5 K1 O3 103.60(14) 2_676 . ?
O5 K1 O7 136.1(3) 2_676 2_665 ?
O3 K1 O7 120.2(3) . 2_665 ?
O5 K1 O4 90.21(13) 2_676 1_655 ?
O3 K1 O4 109.71(12) . 1_655 ?
O7 K1 O4 76.1(2) 2_665 1_655 ?
O5 K1 O6 97.88(17) 2_676 1_565 ?
O3 K1 O6 83.40(15) . 1_565 ?
O7 K1 O6 87.5(2) 2_665 1_565 ?
O4 K1 O6 162.62(15) 1_655 1_565 ?
O5 K1 O8 84.80(19) 2_676 1_565 ?
O3 K1 O8 124.90(14) . 1_565 ?
O7 K1 O8 70.7(2) 2_665 1_565 ?
O4 K1 O8 124.82(13) 1_655 1_565 ?
O6 K1 O8 41.62(16) 1_565 1_565 ?
O5 K1 S20 91.58(10) 2_676 1_565 ?
O3 K1 S20 103.64(9) . 1_565 ?
O7 K1 S20 78.70(15) 2_665 1_565 ?
O4 K1 S20 145.16(9) 1_655 1_565 ?
O6 K1 S20 20.29(12) 1_565 1_565 ?
O8 K1 S20 21.33(11) 1_565 1_565 ?
O5 K1 S20 138.06(11) 2_676 2_665 ?
O3 K1 S20 115.53(10) . 2_665 ?
O7 K1 S20 14.3(2) 2_665 2_665 ?
O4 K1 S20 90.34(9) 1_655 2_665 ?
O6 K1 S20 73.36(13) 1_565 2_665 ?
O8 K1 S20 61.12(15) 1_565 2_665 ?
S20 K1 S20 65.87(5) 1_565 2_665 ?

loop_
_geom_bond_atom_site_label_1
_geom_bond_atom_site_label_2
_geom_bond_distance
_geom_bond_site_symmetry_2
_geom_bond_publ_flag
Ru O1 2.110(3) . ?
Ru O2 2.115(3) . ?
Ru S2 2.2812(13) . ?
Ru S4 2.2851(14) . ?
Ru S1 2.2863(15) . ?
Ru S3 2.3552(14) . ?
S1 C1 1.815(5) . ?
S1 C6 1.838(5) . ?
S2 C3 1.826(5) . ?
S2 C2 1.867(5) . ?
S3 C5 1.828(4) . ?
S3 C4 1.852(5) . ?
S4 O4 1.482(4) . ?
S4 C7 1.779(6) . ?
S4 C8 1.780(6) . ?
O1 C9 1.293(5) . ?
O2 C11 1.288(5) . ?
O3 C11 1.219(5) . ?
O3 K1 2.670(4) . ?
O4 K1 2.801(4) 1_455 ?
O5 C9 1.206(5) . ?
O5 K1 2.603(4) 2_676 ?
C1 C2 1.505(7) . ?
C3 C4 1.509(7) . ?
C5 C6 1.507(7) . ?
C9 C10 1.539(6) . ?
C10 C12 1.497(7) . ?
C10 C11 1.548(6) . ?
S20 O7 1.280(7) . ?
S20 O8 1.358(7) . ?
S20 O6 1.396(6) . ?
S20 C20 1.807(6) . ?
S20 K1 3.689(2) 1_545 ?
S20 K1 3.775(2) 2_665 ?
O6 K1 2.901(7) 1_545 ?
O7 K1 2.779(8) 2_665 ?
O8 K1 3.229(10) 1_545 ?
C20 F3 1.188(8) . ?
C20 F1 1.264(8) . ?
C20 F2 1.326(8) . ?
K1 O5 2.603(4) 2_676 ?
K1 O7 2.779(8) 2_665 ?
K1 O4 2.801(4) 1_655 ?
K1 O6 2.901(7) 1_565 ?
K1 O8 3.229(10) 1_565 ?
K1 S20 3.689(2) 1_565 ?
K1 S20 3.775(2) 2_665 ?

loop_
_geom_torsion_atom_site_label_1
_geom_torsion_atom_site_label_2
_geom_torsion_atom_site_label_3
_geom_torsion_atom_site_label_4
_geom_torsion
_geom_torsion_site_symmetry_1
_geom_torsion_site_symmetry_2
_geom_torsion_site_symmetry_3
_geom_torsion_site_symmetry_4
_geom_torsion_publ_flag
O1 Ru S1 C1 -178(100) . . . . ?
O2 Ru S1 C1 -157.7(2) . . . . ?
S2 Ru S1 C1 19.81(18) . . . . ?
S4 Ru S1 C1 -69.44(18) . . . . ?
S3 Ru S1 C1 108.04(18) . . . . ?
O1 Ru S1 C6 77(4) . . . . ?
O2 Ru S1 C6 97.87(19) . . . . ?
S2 Ru S1 C6 -84.60(17) . . . . ?
S4 Ru S1 C6 -173.86(17) . . . . ?
S3 Ru S1 C6 3.63(17) . . . . ?
O1 Ru S2 C3 -74.2(2) . . . . ?
O2 Ru S2 C3 -178(39) . . . . ?
S4 Ru S2 C3 -162.93(18) . . . . ?
S1 Ru S2 C3 105.38(18) . . . . ?
S3 Ru S2 C3 17.63(18) . . . . ?
O1 Ru S2 C2 179.4(2) . . . . ?
O2 Ru S2 C2 75.5(19) . . . . ?
S4 Ru S2 C2 90.65(19) . . . . ?
S1 Ru S2 C2 -1.04(18) . . . . ?
S3 Ru S2 C2 -88.79(19) . . . . ?
O1 Ru S3 C5 -160.02(19) . . . . ?
O2 Ru S3 C5 -71.75(19) . . . . ?
S2 Ru S3 C5 107.56(18) . . . . ?
S4 Ru S3 C5 95.1(9) . . . . ?
S1 Ru S3 C5 18.67(18) . . . . ?
O1 Ru S3 C4 94.65(19) . . . . ?
O2 Ru S3 C4 -177.08(18) . . . . ?
S2 Ru S3 C4 2.23(17) . . . . ?
S4 Ru S3 C4 -10.3(9) . . . . ?
S1 Ru S3 C4 -86.66(17) . . . . ?
O1 Ru S4 O4 -107.2(2) . . . . ?
O2 Ru S4 O4 164.6(2) . . . . ?
S2 Ru S4 O4 -14.71(19) . . . . ?
S1 Ru S4 O4 74.09(19) . . . . ?
S3 Ru S4 O4 -2.2(10) . . . . ?
O1 Ru S4 C7 17.4(3) . . . . ?
O2 Ru S4 C7 -70.7(3) . . . . ?
S2 Ru S4 C7 109.9(3) . . . . ?
S1 Ru S4 C7 -161.3(3) . . . . ?
S3 Ru S4 C7 122.4(9) . . . . ?
O1 Ru S4 C8 129.7(2) . . . . ?
O2 Ru S4 C8 41.5(2) . . . . ?
S2 Ru S4 C8 -137.8(2) . . . . ?
S1 Ru S4 C8 -49.0(2) . . . . ?
S3 Ru S4 C8 -125.3(9) . . . . ?
O2 Ru O1 C9 -10.9(4) . . . . ?
S2 Ru O1 C9 171.6(4) . . . . ?
S4 Ru O1 C9 -99.2(4) . . . . ?
S1 Ru O1 C9 10(4) . . . . ?
S3 Ru O1 C9 83.3(4) . . . . ?
O1 Ru O2 C11 20.9(4) . . . . ?
S2 Ru O2 C11 124.9(18) . . . . ?
S4 Ru O2 C11 109.7(4) . . . . ?
S1 Ru O2 C11 -158.6(4) . . . . ?
S3 Ru O2 C11 -70.9(4) . . . . ?
C7 S4 O4 K1 139.2(7) . . . 1_455 ?
C8 S4 O4 K1 32.4(7) . . . 1_455 ?
Ru S4 O4 K1 -93.1(6) . . . 1_455 ?
C6 S1 C1 C2 68.7(4) . . . . ?
Ru S1 C1 C2 -41.3(4) . . . . ?
S1 C1 C2 S2 43.1(5) . . . . ?
C3 S2 C2 C1 -131.4(4) . . . . ?
Ru S2 C2 C1 -23.2(4) . . . . ?
C2 S2 C3 C4 68.4(4) . . . . ?
Ru S2 C3 C4 -41.5(4) . . . . ?
S2 C3 C4 S3 46.1(5) . . . . ?
C5 S3 C4 C3 -132.1(4) . . . . ?
Ru S3 C4 C3 -27.1(4) . . . . ?
C4 S3 C5 C6 62.9(4) . . . . ?
Ru S3 C5 C6 -45.3(4) . . . . ?
S3 C5 C6 S1 51.9(4) . . . . ?
C1 S1 C6 C5 -138.7(3) . . . . ?
Ru S1 C6 C5 -31.4(3) . . . . ?
K1 O5 C9 O1 -19.8(12) 2_676 . . . ?
K1 O5 C9 C10 168.2(6) 2_676 . . . ?
Ru O1 C9 O5 160.4(4) . . . . ?
Ru O1 C9 C10 -27.5(6) . . . . ?
O5 C9 C10 C12 6.2(7) . . . . ?
O1 C9 C10 C12 -166.1(5) . . . . ?
O5 C9 C10 C11 -121.6(5) . . . . ?
O1 C9 C10 C11 66.2(6) . . . . ?
K1 O3 C11 O2 87.3(7) . . . . ?
K1 O3 C11 C10 -96.6(6) . . . . ?
Ru O2 C11 O3 -175.0(3) . . . . ?
Ru O2 C11 C10 8.8(6) . . . . ?
C12 C10 C11 O3 1.4(7) . . . . ?
C9 C10 C11 O3 129.1(5) . . . . ?
C12 C10 C11 O2 177.6(5) . . . . ?
C9 C10 C11 O2 -54.7(5) . . . . ?
O7 S20 O6 K1 133.9(5) . . . 1_545 ?
O8 S20 O6 K1 0.1(5) . . . 1_545 ?
C20 S20 O6 K1 -109.7(3) . . . 1_545 ?
K1 S20 O6 K1 96.6(3) 2_665 . . 1_545 ?
O8 S20 O7 K1 32.1(12) . . . 2_665 ?
O6 S20 O7 K1 -97.5(12) . . . 2_665 ?
C20 S20 O7 K1 147.1(9) . . . 2_665 ?
K1 S20 O7 K1 -41.4(19) 1_545 . . 2_665 ?
O7 S20 O8 K1 -136.2(5) . . . 1_545 ?
O6 S20 O8 K1 0.0(5) . . . 1_545 ?
C20 S20 O8 K1 108.6(3) . . . 1_545 ?
K1 S20 O8 K1 -119.7(2) 2_665 . . 1_545 ?
O7 S20 C20 F3 -166.1(11) . . . . ?
O8 S20 C20 F3 -43.5(10) . . . . ?
O6 S20 C20 F3 67.3(9) . . . . ?
K1 S20 C20 F3 19.7(9) 1_545 . . . ?
K1 S20 C20 F3 -143.5(8) 2_665 . . . ?
O7 S20 C20 F1 65.4(9) . . . . ?
O8 S20 C20 F1 -172.0(7) . . . . ?
O6 S20 C20 F1 -61.3(7) . . . . ?
K1 S20 C20 F1 -108.9(5) 1_545 . . . ?
K1 S20 C20 F1 87.9(6) 2_665 . . . ?
O7 S20 C20 F2 -46.8(9) . . . . ?
O8 S20 C20 F2 75.8(7) . . . . ?
O6 S20 C20 F2 -173.4(6) . . . . ?
K1 S20 C20 F2 139.0(4) 1_545 . . . ?
K1 S20 C20 F2 -24.2(7) 2_665 . . . ?
C11 O3 K1 O5 33.0(6) . . . 2_676 ?
C11 O3 K1 O7 -146.8(6) . . . 2_665 ?
C11 O3 K1 O4 128.2(5) . . . 1_655 ?
C11 O3 K1 O6 -63.6(6) . . . 1_565 ?
C11 O3 K1 O8 -60.2(6) . . . 1_565 ?
C11 O3 K1 S20 -62.0(6) . . . 1_565 ?
C11 O3 K1 S20 -131.5(5) . . . 2_665 ?
